data_2240238
loop_
_publ_author_name
'Geiger, David K.'
'Parsons, Dylan E.'
'Zick, Patricia L.'

_publ_section_title
;
 Crystal structures of three lead(II) acetate-bridged diaminobenzene
 coordination polymers
;
_journal_coeditor_code ZL2608
_journal_issue 12
_journal_name_full 'Acta Crystallographica Section E'
_journal_page_first 566
_journal_page_last 572
_journal_paper_doi 10.1107/S1600536814025380
_journal_volume 70
_journal_year 2014
_chemical_formula_iupac '[Pb2 (C2 H3 O2)4 (C6 H8 N2)]'
_chemical_formula_moiety 'C14 H20 N2 O8 Pb2'
_chemical_formula_sum 'C14 H20 N2 O8 Pb2'
_chemical_formula_weight 758.70
_chemical_name_systematic
Poly[tris(acetato-\k^2^<i>O</i>,<i>O</i>')(\m~3~-acetato-\k^3^<i>O</i>,<i>O</i>':<i>O</i>)tetrakis(\m~2~-acetato-\k^4^<i>O</i>,<i>O</i>':<i>O</i>:<i>O</i>')bis(benzene-1,2-diamine-\k<i>N</i>)tetralead(II)]
_space_group_crystal_system monoclinic
_space_group_IT_number 14
_space_group_name_Hall '-P 2yn'
_space_group_name_H-M_alt 'P 1 21/n 1'
_symmetry_space_group_name_Hall '-P 2yn'
_symmetry_space_group_name_H-M 'P 1 21/n 1'
_atom_sites_solution_hydrogens mixed
_atom_sites_solution_primary direct
_atom_sites_solution_secondary difmap
_cell_angle_alpha 90
_cell_angle_beta 103.941(4)
_cell_angle_gamma 90
_cell_formula_units_Z 8
_cell_length_a 11.1447(14)
_cell_length_b 29.694(4)
_cell_length_c 11.8597(14)
_cell_measurement_reflns_used 426
_cell_measurement_temperature 200.(2)
_cell_measurement_theta_max 26.4955
_cell_measurement_theta_min 0.0997
_cell_volume 3809.1(8)
_computing_cell_refinement
;
APEX2 (Bruker, 2013)
;
_computing_data_collection
;
APEX2 (Bruker, 2013)
;
_computing_data_reduction
;
SAINT (Bruker, 2013)
;
_computing_molecular_graphics
;
PLATON (Spek, 2009), Mercury (Macrae <i>et al.</i>, 2006) and
ORTEP-3 for
Windows (Farrugia, 2012)
;
_computing_publication_material
;
publCIF (Westrip, 2010)
;
_computing_structure_refinement
;
SHELXL2014 (Sheldrick, 2008)
;
_computing_structure_solution
;
SHELXS97 (Sheldrick, 2008)
;
_diffrn_ambient_temperature 200.(2)
_diffrn_measured_fraction_theta_full 0.995
_diffrn_measured_fraction_theta_max 0.995
_diffrn_measurement_device_type 'Bruker SMART X2S benchtop'
_diffrn_measurement_method '\w scans'
_diffrn_radiation_monochromator 'doubly curved silicon crystal'
_diffrn_radiation_type 'Mo Ka'
_diffrn_radiation_wavelength 0.71073
_diffrn_reflns_av_R_equivalents 0.0798
_diffrn_reflns_limit_h_max 12
_diffrn_reflns_limit_h_min -13
_diffrn_reflns_limit_k_max 35
_diffrn_reflns_limit_k_min -36
_diffrn_reflns_limit_l_max 14
_diffrn_reflns_limit_l_min -9
_diffrn_reflns_number 26670
_diffrn_reflns_theta_full 26.32
_diffrn_reflns_theta_max 26.32
_diffrn_reflns_theta_min 1.90
_exptl_absorpt_coefficient_mu 17.699
_exptl_absorpt_correction_T_max 0.27
_exptl_absorpt_correction_T_min 0.12
_exptl_absorpt_correction_type multi-scan
_exptl_absorpt_process_details
;
(SADABS; Bruker, 2013)
;
_exptl_crystal_colour 'clear colorless'
_exptl_crystal_density_diffrn 2.646
_exptl_crystal_density_method 'not measured'
_exptl_crystal_description plate
_exptl_crystal_F_000 2768
_exptl_crystal_size_max 0.500
_exptl_crystal_size_mid 0.300
_exptl_crystal_size_min 0.100
_refine_diff_density_max 2.123
_refine_diff_density_min -1.971
_refine_ls_extinction_coef 0.000185(12)
_refine_ls_extinction_method
;
SHELXL2014 (Sheldrick, 2008)
;
_refine_ls_goodness_of_fit_ref 0.959
_refine_ls_hydrogen_treatment mixed
_refine_ls_matrix_type full
_refine_ls_number_parameters 502
_refine_ls_number_reflns 7708
_refine_ls_number_restraints 122
_refine_ls_restrained_S_all 0.954
_refine_ls_R_factor_all 0.0741
_refine_ls_R_factor_gt 0.0419
_refine_ls_shift/su_max 0.001
_refine_ls_shift/su_mean 0.000
_refine_ls_structure_factor_coef Fsqd
_refine_ls_weighting_details 'w=1/[\s^2^(Fo^2^)+(0.0015P)^2^] where P=(Fo^2^+2Fc^2^)/3'
_refine_ls_weighting_scheme calc
_refine_ls_wR_factor_gt 0.0799
_refine_ls_wR_factor_ref 0.0926
_reflns_number_gt 5239
_reflns_number_total 7708
_reflns_threshold_expression I>2\s(I)
_cod_data_source_file zl2608sup1.cif
_cod_data_source_block I
_cod_depositor_comments
;

2019-10-17
Z value and formula fixed to values more according to usual
chemical conventions.                 miguel
;
_cod_original_formula_sum 'C28 H40 N4 O16 Pb4'
_cod_original_formula_weight 1517.40
_cod_original_formula_moiety 'C28 H40 N4 O16 Pb4'
_cod_original_formula_iupac '[Pb4 (C2 H3 O2)8 (C6 H8 N2)2]'
_cod_original_formula_units_Z 4
_cod_database_code 2240238
_cod_database_fobs_code 2240238

loop_
_space_group_symop_operation_xyz
'x, y, z'
'-x+1/2, y+1/2, -z+1/2'
'-x, -y, -z'
'x-1/2, -y-1/2, z-1/2'

loop_
_atom_site_type_symbol
_atom_site_label
_atom_site_fract_x
_atom_site_fract_y
_atom_site_fract_z
_atom_site_U_iso_or_equiv
_atom_site_adp_type
_atom_site_calc_flag
_atom_site_occupancy
Pb Pb1 0.96723(3) 0.43662(2) 0.39419(3) 0.02150(11) Uani d 1
Pb Pb2 1.09865(4) 0.31230(2) 0.58736(3) 0.02407(11) Uani d 1
Pb Pb3 0.98507(3) 0.18567(2) 0.40741(3) 0.02108(11) Uani d 1
Pb Pb4 1.07290(3) 0.05882(2) 0.60542(3) 0.02225(11) Uani d 1
O O1 0.7399(6) 0.4682(2) 0.3553(6) 0.0339(18) Uani d 1
O O2 0.7962(6) 0.4054(2) 0.4545(6) 0.0276(17) Uani d 1
O O3 1.0040(7) 0.4700(2) 0.5906(6) 0.0332(18) Uani d 1
O O4 1.0871(7) 0.4030(2) 0.5891(6) 0.0326(18) Uani d 1
O O5 1.0131(6) 0.3484(2) 0.3958(6) 0.0277(17) Uani d 1
O O6 1.0227(7) 0.2751(2) 0.3972(6) 0.0298(17) Uani d 1
O O7 1.3471(7) 0.3072(3) 0.6898(6) 0.051(2) Uani d 1
O O8 1.2763(7) 0.3133(3) 0.4997(6) 0.047(2) Uani d 1
O O9 1.1040(7) 0.2231(2) 0.6007(6) 0.037(2) Uani d 1
O O10 1.0341(6) 0.1551(2) 0.6181(5) 0.0277(17) Uani d 1
O O11 0.8067(7) 0.2193(2) 0.4613(7) 0.039(2) Uani d 1
O O12 0.7851(6) 0.1481(2) 0.4133(6) 0.0344(18) Uani d 1
O O13 1.0352(6) 0.0970(2) 0.4139(6) 0.0278(17) Uani d 1
O O14 0.9730(7) 0.0274(2) 0.4033(6) 0.0331(19) Uani d 1
O O15 1.3094(7) 0.0892(2) 0.6606(6) 0.039(2) Uani d 1
O O16 1.2513(6) 0.0321(2) 0.5413(6) 0.0328(18) Uani d 1
N N1 0.8445(8) 0.3134(3) 0.5734(7) 0.0268(19) Uani d 1
H H1A 0.825(8) 0.3367(16) 0.525(6) 0.032 Uiso d 1
H H1B 0.811(8) 0.2888(15) 0.538(6) 0.032 Uiso d 1
N N2 0.8160(13) 0.2434(4) 0.7296(9) 0.069(4) Uani d 1
H H2A 0.796(12) 0.2323(18) 0.657(3) 0.082 Uiso d 1
H H2B 0.818(12) 0.2193(12) 0.776(5) 0.082 Uiso d 1
N N3 0.8106(9) 0.0629(3) 0.5758(7) 0.034(2) Uani d 1
H H3A 0.794(9) 0.0893(12) 0.543(7) 0.04 Uiso d 1
H H3B 0.774(8) 0.0418(19) 0.527(6) 0.04 Uiso d 1
N N4 0.8000(10) 0.1348(3) 0.7272(10) 0.052(3) Uani d 1
H H4A 0.827(9) 0.146(3) 0.798(4) 0.062 Uiso d 1
H H4B 0.851(8) 0.142(3) 0.684(7) 0.062 Uiso d 1
C C1 0.8190(9) 0.3205(3) 0.6868(8) 0.026(2) Uani d 1
C C2 0.8133(10) 0.3672(4) 0.7200(9) 0.040(3) Uani d 1
H H2 0.8224 0.3908 0.6687 0.048 Uiso calc 1
C C3 0.7946(11) 0.3763(4) 0.8272(10) 0.049(3) Uani d 1
H H3 0.7895 0.4067 0.8512 0.059 Uiso calc 1
C C4 0.7832(10) 0.3414(4) 0.9007(10) 0.040(3) Uani d 1
H H4 0.7714 0.3487 0.9753 0.048 Uiso calc 1
C C5 0.7879(10) 0.2975(4) 0.8724(9) 0.038(3) Uani d 1
H H5 0.7771 0.2745 0.9248 0.045 Uiso calc 1
C C6 0.8096(10) 0.2864(4) 0.7613(9) 0.039(3) Uani d 1
C C8 0.7861(9) 0.0904(4) 0.7650(9) 0.033(2) Uani d 1
C C7 0.7876(9) 0.0548(3) 0.6853(9) 0.028(2) Uani d 1
C C12 0.7734(10) 0.0105(4) 0.7208(9) 0.035(3) Uani d 1
H H12 0.7772 -0.0137 0.6695 0.042 Uiso calc 1
C C11 0.7537(11) 0.0016(4) 0.8298(9) 0.043(3) Uani d 1
H H11 0.7385 -0.0283 0.851 0.051 Uiso calc 1
C C10 0.7565(10) 0.0366(4) 0.9073(10) 0.038(3) Uani d 1
H H10 0.7481 0.0302 0.9835 0.046 Uiso calc 1
C C9 0.7711(9) 0.0805(4) 0.8758(9) 0.031(2) Uani d 1
H H9 0.7709 0.1042 0.9297 0.037 Uiso calc 1
C C13 0.7171(9) 0.4340(3) 0.4121(8) 0.021(2) Uani d 1
C C14 0.5894(9) 0.4294(4) 0.4293(10) 0.044(3) Uani d 1
H H14A 0.5768 0.3986 0.4536 0.066 Uiso calc 1
H H14B 0.5292 0.4361 0.3562 0.066 Uiso calc 1
H H14C 0.5783 0.4506 0.4894 0.066 Uiso calc 1
C C15 1.0659(9) 0.4370(3) 0.6435(8) 0.021(2) Uani d 1
C C16 1.1129(12) 0.4395(4) 0.7736(9) 0.052(4) Uani d 1
H H16A 1.1738 0.4638 0.7937 0.077 Uiso calc 1
H H16B 1.1519 0.4108 0.8026 0.077 Uiso calc 1
H H16C 1.0437 0.4454 0.8092 0.077 Uiso calc 1
C C17 0.9977(8) 0.3114(3) 0.3407(7) 0.019(2) Uani d 1
C C18 0.9578(11) 0.3100(4) 0.2115(8) 0.043(3) Uani d 1
H H18A 1.0306 0.3075 0.1792 0.065 Uiso calc 1
H H18B 0.9126 0.3377 0.183 0.065 Uiso calc 1
H H18C 0.9038 0.2839 0.1872 0.065 Uiso calc 1
C C19 1.3646(10) 0.3104(4) 0.5901(10) 0.033(3) Uani d 1
C C20 1.4962(10) 0.3101(4) 0.5755(10) 0.053(3) Uani d 1
H H20A 1.5138 0.3389 0.5423 0.08 Uiso calc 1
H H20B 1.5059 0.2855 0.5234 0.08 Uiso calc 1
H H20C 1.5538 0.3058 0.6514 0.08 Uiso calc 1
C C21 1.0930(9) 0.1891(4) 0.6614(8) 0.024(2) Uani d 1
C C22 1.1513(12) 0.1894(4) 0.7902(8) 0.053(4) Uani d 1
H H22A 1.2099 0.2145 0.8089 0.08 Uiso calc 1
H H22B 1.1951 0.1609 0.8125 0.08 Uiso calc 1
H H22C 1.0867 0.1929 0.8329 0.08 Uiso calc 1
C C23 0.7422(10) 0.1834(4) 0.4410(9) 0.036(3) Uani d 1
C C24 0.6089(10) 0.1854(4) 0.4486(10) 0.045(3) Uani d 1
H H24A 0.5571 0.1956 0.374 0.068 Uiso calc 1
H H24B 0.6011 0.2066 0.5098 0.068 Uiso calc 1
H H24C 0.5821 0.1555 0.4669 0.068 Uiso calc 1
C C25 0.9838(9) 0.0635(3) 0.3540(8) 0.024(2) Uani d 1
C C26 0.9410(10) 0.0680(4) 0.2243(8) 0.042(3) Uani d 1
H H26A 0.9203 0.0381 0.1897 0.063 Uiso calc 1
H H26B 1.007 0.0813 0.1936 0.063 Uiso calc 1
H H26C 0.8677 0.0873 0.2048 0.063 Uiso calc 1
C C27 1.3316(9) 0.0598(4) 0.5943(8) 0.028(3) Uani d 1
C C28 1.4623(9) 0.0562(4) 0.5755(10) 0.045(3) Uani d 1
H H28A 1.4851 0.0847 0.5449 0.068 Uiso calc 1
H H28B 1.4649 0.0319 0.52 0.068 Uiso calc 1
H H28C 1.5207 0.0495 0.6497 0.068 Uiso calc 1

loop_
_atom_site_aniso_label
_atom_site_aniso_U_11
_atom_site_aniso_U_22
_atom_site_aniso_U_33
_atom_site_aniso_U_12
_atom_site_aniso_U_13
_atom_site_aniso_U_23
Pb1 0.0228(2) 0.0223(2) 0.0190(2) 0.00101(17) 0.00423(15) 0.00183(17)
Pb2 0.0257(2) 0.0232(2) 0.0211(2) -0.00045(18) 0.00127(16) 0.00155(19)
Pb3 0.0208(2) 0.0210(2) 0.02038(19) -0.00022(17) 0.00290(15) -0.00038(18)
Pb4 0.0243(2) 0.0220(2) 0.0198(2) -0.00163(17) 0.00413(16) -0.00230(17)
O1 0.030(4) 0.031(4) 0.045(5) 0.005(4) 0.018(4) 0.006(4)
O2 0.024(4) 0.026(4) 0.031(4) 0.005(3) 0.004(3) 0.009(3)
O3 0.042(5) 0.024(4) 0.030(4) 0.001(4) 0.000(4) -0.004(3)
O4 0.050(5) 0.020(4) 0.024(4) 0.005(4) 0.002(4) -0.005(3)
O5 0.039(5) 0.016(4) 0.024(4) 0.006(3) -0.001(3) 0.000(3)
O6 0.038(5) 0.023(4) 0.026(4) -0.003(3) 0.004(3) 0.000(3)
O7 0.037(5) 0.084(7) 0.029(4) 0.002(5) 0.001(4) -0.005(5)
O8 0.030(5) 0.068(6) 0.038(4) -0.002(4) -0.003(4) 0.012(4)
O9 0.046(5) 0.028(4) 0.033(4) -0.014(4) -0.001(4) 0.003(4)
O10 0.041(5) 0.018(4) 0.023(4) -0.004(3) 0.005(3) 0.004(3)
O11 0.038(5) 0.032(5) 0.054(5) -0.005(4) 0.022(4) -0.014(4)
O12 0.030(4) 0.024(4) 0.051(5) -0.006(3) 0.014(4) -0.009(4)
O13 0.036(4) 0.022(4) 0.031(4) -0.002(3) 0.017(3) 0.000(3)
O14 0.049(5) 0.022(4) 0.028(4) -0.017(4) 0.009(4) -0.006(3)
O15 0.041(5) 0.040(5) 0.043(5) -0.004(4) 0.022(4) -0.017(4)
O16 0.028(4) 0.026(4) 0.043(5) -0.004(3) 0.004(4) -0.014(4)
N1 0.033(5) 0.023(5) 0.025(4) 0.000(4) 0.008(4) -0.002(4)
N2 0.095(10) 0.047(5) 0.069(8) 0.000(5) 0.031(8) 0.000(5)
N3 0.047(6) 0.026(5) 0.031(4) -0.004(5) 0.016(4) 0.003(4)
N4 0.062(8) 0.032(5) 0.066(7) -0.005(4) 0.023(6) 0.002(5)
C1 0.021(5) 0.034(5) 0.020(4) -0.002(4) 0.001(4) 0.003(3)
C2 0.045(7) 0.044(5) 0.031(5) 0.000(5) 0.009(5) -0.006(4)
C3 0.055(8) 0.048(6) 0.046(5) 0.007(5) 0.016(5) 0.000(4)
C4 0.028(6) 0.051(5) 0.040(6) 0.001(5) 0.005(5) 0.006(4)
C5 0.026(6) 0.049(5) 0.035(5) 0.003(5) 0.001(4) 0.006(4)
C6 0.038(7) 0.042(5) 0.037(5) -0.001(4) 0.007(4) 0.008(4)
C8 0.023(6) 0.033(5) 0.041(5) -0.003(4) 0.006(4) -0.002(4)
C7 0.022(5) 0.033(4) 0.027(4) -0.002(4) 0.003(4) 0.001(3)
C12 0.036(6) 0.031(5) 0.037(5) -0.006(4) 0.007(4) 0.000(4)
C11 0.045(7) 0.041(6) 0.044(5) 0.002(5) 0.016(5) 0.008(4)
C10 0.031(6) 0.043(5) 0.041(5) 0.004(5) 0.010(5) 0.005(4)
C9 0.019(5) 0.040(5) 0.031(5) 0.005(4) 0.002(4) -0.003(4)
C13 0.022(5) 0.028(6) 0.016(5) -0.005(5) 0.009(4) -0.009(5)
C14 0.026(6) 0.061(9) 0.045(7) -0.005(6) 0.010(5) -0.015(7)
C15 0.029(6) 0.014(5) 0.019(5) -0.007(5) 0.004(4) 0.000(5)
C16 0.064(9) 0.058(9) 0.027(7) 0.013(7) -0.001(6) 0.003(6)
C17 0.018(5) 0.020(5) 0.019(5) 0.005(4) 0.003(4) -0.004(5)
C18 0.064(9) 0.040(7) 0.024(6) -0.006(7) 0.006(6) 0.000(6)
C19 0.024(6) 0.025(6) 0.048(7) -0.007(5) 0.005(5) 0.001(6)
C20 0.035(8) 0.067(9) 0.055(8) -0.008(7) 0.005(6) 0.010(8)
C21 0.025(6) 0.020(6) 0.027(5) 0.002(5) 0.005(4) -0.004(5)
C22 0.065(9) 0.068(9) 0.022(6) -0.014(8) 0.001(6) 0.017(7)
C23 0.030(7) 0.042(8) 0.033(6) 0.001(6) 0.006(5) -0.003(6)
C24 0.025(7) 0.057(8) 0.056(8) 0.001(6) 0.015(6) -0.001(7)
C25 0.026(6) 0.025(6) 0.021(5) 0.001(5) 0.005(4) -0.006(5)
C26 0.037(7) 0.068(9) 0.016(5) -0.004(6) -0.004(5) 0.007(6)
C27 0.023(6) 0.048(8) 0.013(5) 0.002(5) 0.003(4) 0.013(5)
C28 0.025(6) 0.061(8) 0.053(8) -0.004(6) 0.014(6) -0.018(7)

loop_
_atom_type_symbol
_atom_type_description
_atom_type_scat_dispersion_real
_atom_type_scat_dispersion_imag
_atom_type_scat_source
C C 0.0033 0.0016 'International Tables Vol C Tables 4.2.6.8 and 6.1.1.4'
H H 0.0000 0.0000 'International Tables Vol C Tables 4.2.6.8 and 6.1.1.4'
N N 0.0061 0.0033 'International Tables Vol C Tables 4.2.6.8 and 6.1.1.4'
O O 0.0106 0.0060 'International Tables Vol C Tables 4.2.6.8 and 6.1.1.4'
Pb Pb -3.3944 10.1111 'International Tables Vol C Tables 4.2.6.8 and 6.1.1.4'

loop_
_geom_angle_atom_site_label_1
_geom_angle_atom_site_label_2
_geom_angle_atom_site_label_3
_geom_angle_site_symmetry_1
_geom_angle_site_symmetry_3
_geom_angle
O2 Pb1 O3 . . 80.6(2)
O2 Pb1 O4 . . 81.9(2)
O3 Pb1 O4 . . 51.5(2)
O2 Pb1 O1 . . 52.1(2)
O3 Pb1 O1 . . 87.5(2)
O4 Pb1 O1 . . 124.3(2)
O2 Pb1 O5 . . 77.4(2)
O3 Pb1 O5 . . 113.5(2)
O4 Pb1 O5 . . 63.6(2)
O1 Pb1 O5 . . 121.7(2)
O8 Pb2 O6 . . 75.6(2)
O8 Pb2 O5 . . 77.2(2)
O6 Pb2 O5 . . 52.2(2)
O8 Pb2 O9 . . 91.6(2)
O6 Pb2 O9 . . 66.8(2)
O5 Pb2 O9 . . 118.9(2)
O8 Pb2 O4 . . 92.1(2)
O6 Pb2 O4 . . 116.5(2)
O5 Pb2 O4 . . 64.4(2)
O9 Pb2 O4 . . 175.6(2)
O8 Pb2 O7 . . 49.9(2)
O6 Pb2 O7 . . 117.8(2)
O5 Pb2 O7 . . 123.5(2)
O9 Pb2 O7 . . 85.0(2)
O4 Pb2 O7 . . 95.5(2)
O8 Pb2 N1 . . 152.3(2)
O6 Pb2 N1 . . 80.3(2)
O5 Pb2 N1 . . 77.3(2)
O9 Pb2 N1 . . 91.3(2)
O4 Pb2 N1 . . 86.5(2)
O7 Pb2 N1 . . 157.7(2)
O11 Pb3 O12 . . 52.5(2)
O11 Pb3 O10 . . 83.5(2)
O12 Pb3 O10 . . 78.4(2)
O11 Pb3 O9 . . 82.5(2)
O12 Pb3 O9 . . 115.6(2)
O10 Pb3 O9 . . 49.9(2)
O11 Pb3 O7 . 4_565 84.6(3)
O12 Pb3 O7 . 4_565 75.7(2)
O10 Pb3 O7 . 4_565 153.7(2)
O9 Pb3 O7 . 4_565 150.2(2)
O11 Pb3 O13 . . 124.7(2)
O12 Pb3 O13 . . 75.1(2)
O10 Pb3 O13 . . 68.6(2)
O9 Pb3 O13 . . 109.5(2)
O7 Pb3 O13 4_565 . 99.9(2)
O11 Pb3 O6 . . 75.7(2)
O12 Pb3 O6 . . 126.0(2)
O10 Pb3 O6 . . 112.9(2)
O9 Pb3 O6 . . 64.4(2)
O7 Pb3 O6 4_565 . 86.5(2)
O13 Pb3 O6 . . 158.8(2)
O16 Pb4 O13 . . 80.4(2)
O16 Pb4 O14 . . 78.0(2)
O13 Pb4 O14 . . 51.0(2)
O16 Pb4 O14 . 3_756 80.4(2)
O13 Pb4 O14 . 3_756 115.1(2)
O14 Pb4 O14 . 3_756 64.5(3)
O16 Pb4 O15 . . 50.4(2)
O13 Pb4 O15 . . 90.5(2)
O14 Pb4 O15 . . 121.6(2)
O14 Pb4 O15 3_756 . 120.4(2)
O16 Pb4 N3 . . 149.9(2)
O13 Pb4 N3 . . 85.7(2)
O14 Pb4 N3 . . 72.5(2)
O14 Pb4 N3 3_756 . 81.5(2)
O15 Pb4 N3 . . 156.9(2)
C13 O1 Pb1 . . 85.9(5)
C13 O2 Pb1 . . 98.9(6)
C15 O3 Pb1 . . 95.9(6)
C15 O4 Pb1 . . 91.6(6)
C15 O4 Pb2 . . 145.7(6)
Pb1 O4 Pb2 . . 113.3(2)
C17 O5 Pb2 . . 94.1(5)
C17 O5 Pb1 . . 147.7(6)
Pb2 O5 Pb1 . . 117.5(2)
C17 O6 Pb2 . . 95.0(5)
C17 O6 Pb3 . . 147.9(6)
Pb2 O6 Pb3 . . 115.0(3)
C19 O7 Pb3 . 4_666 136.3(7)
C19 O7 Pb2 . . 87.0(6)
Pb3 O7 Pb2 4_666 . 134.9(3)
C19 O8 Pb2 . . 100.5(6)
C21 O9 Pb3 . . 93.6(6)
C21 O9 Pb2 . . 145.9(6)
Pb3 O9 Pb2 . . 112.0(3)
C21 O10 Pb3 . . 94.7(6)
C23 O11 Pb3 . . 93.8(6)
C23 O12 Pb3 . . 91.8(6)
C25 O13 Pb4 . . 96.2(6)
C25 O13 Pb3 . . 133.3(6)
Pb4 O13 Pb3 . . 117.5(3)
C25 O14 Pb4 . . 93.3(6)
C25 O14 Pb4 . 3_756 150.4(6)
Pb4 O14 Pb4 . 3_756 115.5(3)
C27 O15 Pb4 . . 86.8(6)
C27 O16 Pb4 . . 99.5(6)
C1 N1 Pb2 . . 111.6(6)
C1 N1 H1A . . 114.(6)
Pb2 N1 H1A . . 98.(6)
C1 N1 H1B . . 114.(6)
Pb2 N1 H1B . . 109.(6)
H1A N1 H1B . . 109.(4)
C6 N2 H2A . . 127.(4)
C6 N2 H2B . . 126.(4)
H2A N2 H2B . . 105.(4)
C7 N3 Pb4 . . 106.7(6)
C7 N3 H3A . . 119.(6)
Pb4 N3 H3A . . 101.(7)
C7 N3 H3B . . 109.(6)
Pb4 N3 H3B . . 110.(7)
H3A N3 H3B . . 110.(5)
C8 N4 H4A . . 95.(7)
C8 N4 H4B . . 124.(7)
H4A N4 H4B . . 110.(5)
C6 C1 C2 . . 121.3(10)
C6 C1 N1 . . 123.5(9)
C2 C1 N1 . . 115.0(9)
C3 C2 C1 . . 118.2(10)
C3 C2 H2 . . 120.9
C1 C2 H2 . . 120.9
C2 C3 C4 . . 119.8(11)
C2 C3 H3 . . 120.1
C4 C3 H3 . . 120.1
C5 C4 C3 . . 123.6(11)
C5 C4 H4 . . 118.2
C3 C4 H4 . . 118.2
C4 C5 C6 . . 118.4(11)
C4 C5 H5 . . 120.8
C6 C5 H5 . . 120.8
N2 C6 C1 . . 120.6(11)
N2 C6 C5 . . 120.7(10)
C1 C6 C5 . . 118.7(11)
C9 C8 N4 . . 122.8(10)
C9 C8 C7 . . 119.6(10)
N4 C8 C7 . . 117.6(10)
C12 C7 N3 . . 119.9(9)
C12 C7 C8 . . 118.5(10)
N3 C7 C8 . . 121.5(9)
C11 C12 C7 . . 121.0(10)
C11 C12 H12 . . 119.5
C7 C12 H12 . . 119.5
C10 C11 C12 . . 119.5(11)
C10 C11 H11 . . 120.3
C12 C11 H11 . . 120.3
C9 C10 C11 . . 121.1(11)
C9 C10 H10 . . 119.4
C11 C10 H10 . . 119.4
C10 C9 C8 . . 120.2(10)
C10 C9 H9 . . 119.9
C8 C9 H9 . . 119.9
O2 C13 O1 . . 123.1(9)
O2 C13 C14 . . 119.4(9)
O1 C13 C14 . . 117.4(9)
C13 C14 H14A . . 109.5
C13 C14 H14B . . 109.5
H14A C14 H14B . . 109.5
C13 C14 H14C . . 109.5
H14A C14 H14C . . 109.5
H14B C14 H14C . . 109.5
O4 C15 O3 . . 120.9(9)
O4 C15 C16 . . 120.2(9)
O3 C15 C16 . . 118.8(9)
C15 C16 H16A . . 109.5
C15 C16 H16B . . 109.5
H16A C16 H16B . . 109.5
C15 C16 H16C . . 109.5
H16A C16 H16C . . 109.5
H16B C16 H16C . . 109.5
O6 C17 O5 . . 118.7(8)
O6 C17 C18 . . 119.7(9)
O5 C17 C18 . . 121.5(9)
C17 C18 H18A . . 109.5
C17 C18 H18B . . 109.5
H18A C18 H18B . . 109.5
C17 C18 H18C . . 109.5
H18A C18 H18C . . 109.5
H18B C18 H18C . . 109.5
O7 C19 O8 . . 122.5(10)
O7 C19 C20 . . 119.0(10)
O8 C19 C20 . . 118.5(10)
C19 C20 H20A . . 109.5
C19 C20 H20B . . 109.5
H20A C20 H20B . . 109.5
C19 C20 H20C . . 109.5
H20A C20 H20C . . 109.5
H20B C20 H20C . . 109.5
O10 C21 O9 . . 121.7(9)
O10 C21 C22 . . 118.5(9)
O9 C21 C22 . . 119.8(9)
C21 C22 H22A . . 109.5
C21 C22 H22B . . 109.5
H22A C22 H22B . . 109.5
C21 C22 H22C . . 109.5
H22A C22 H22C . . 109.5
H22B C22 H22C . . 109.5
O12 C23 O11 . . 121.8(10)
O12 C23 C24 . . 120.0(11)
O11 C23 C24 . . 118.2(10)
C23 C24 H24A . . 109.5
C23 C24 H24B . . 109.5
H24A C24 H24B . . 109.5
C23 C24 H24C . . 109.5
H24A C24 H24C . . 109.5
H24B C24 H24C . . 109.5
O14 C25 O13 . . 119.5(9)
O14 C25 C26 . . 121.0(9)
O13 C25 C26 . . 119.4(9)
C25 C26 H26A . . 109.5
C25 C26 H26B . . 109.5
H26A C26 H26B . . 109.5
C25 C26 H26C . . 109.5
H26A C26 H26C . . 109.5
H26B C26 H26C . . 109.5
O15 C27 O16 . . 123.2(9)
O15 C27 C28 . . 119.0(10)
O16 C27 C28 . . 117.8(9)
C27 C28 H28A . . 109.5
C27 C28 H28B . . 109.5
H28A C28 H28B . . 109.5
C27 C28 H28C . . 109.5
H28A C28 H28C . . 109.5
H28B C28 H28C . . 109.5

loop_
_geom_bond_atom_site_label_1
_geom_bond_atom_site_label_2
_geom_bond_site_symmetry_2
_geom_bond_distance
_geom_bond_publ_flag
Pb1 O2 . 2.380(6) y
Pb1 O3 . 2.474(7) y
Pb1 O4 . 2.576(7) y
Pb1 O1 . 2.636(7) y
Pb1 O5 . 2.667(6) y
Pb1 O3 3_766 2.792(7) y
Pb2 O8 . 2.448(8) y
Pb2 O6 . 2.470(7) y
Pb2 O5 . 2.485(6) y
Pb2 O9 . 2.654(7) y
Pb2 O4 . 2.696(6) y
Pb2 O7 . 2.747(8) y
Pb2 N1 . 2.797(9) y
Pb3 O11 . 2.443(7) y
Pb3 O12 . 2.509(7) y
Pb3 O10 . 2.590(6) y
Pb3 O9 . 2.604(7) y
Pb3 O7 4_565 2.675(7) y
Pb3 O13 . 2.688(6) y
Pb3 O6 . 2.696(7) y
Pb4 O16 . 2.427(7) y
Pb4 O13 . 2.482(7) y
Pb4 O14 . 2.563(7) y
Pb4 O14 3_756 2.609(7) y
Pb4 O15 . 2.713(7) y
Pb4 O10 . 2.901(6) y
Pb4 N3 . 2.862(10) y
O1 C13 . 1.279(11) ?
O2 C13 . 1.239(11) ?
O3 C15 . 1.273(11) ?
O4 C15 . 1.252(11) ?
O5 C17 . 1.270(10) ?
O6 C17 . 1.263(11) ?
O7 C19 . 1.248(12) ?
O7 Pb3 4_666 2.675(7) ?
O8 C19 . 1.272(12) ?
O9 C21 . 1.262(11) ?
O10 C21 . 1.246(11) ?
O11 C23 . 1.276(12) ?
O12 C23 . 1.230(12) ?
O13 C25 . 1.276(11) ?
O14 C25 . 1.240(11) ?
O14 Pb4 3_756 2.609(7) ?
O15 C27 . 1.239(12) ?
O16 C27 . 1.266(12) ?
N1 C1 . 1.456(11) ?
N1 H1A . 0.89(2) ?
N1 H1B . 0.88(2) ?
N2 C6 . 1.336(14) ?
N2 H2A . 0.899(19) ?
N2 H2B . 0.898(19) ?
N3 C7 . 1.403(12) ?
N3 H3A . 0.87(2) ?
N3 H3B . 0.88(2) ?
N4 C8 . 1.415(14) ?
N4 H4A . 0.88(2) ?
N4 H4B . 0.88(2) ?
C1 C6 . 1.366(13) ?
C1 C2 . 1.445(14) ?
C2 C3 . 1.364(14) ?
C2 H2 . 0.95 ?
C3 C4 . 1.380(14) ?
C3 H3 . 0.95 ?
C4 C5 . 1.352(14) ?
C4 H4 . 0.95 ?
C5 C6 . 1.434(14) ?
C5 H5 . 0.95 ?
C8 C9 . 1.395(14) ?
C8 C7 . 1.421(14) ?
C7 C12 . 1.401(13) ?
C12 C11 . 1.388(14) ?
C12 H12 . 0.95 ?
C11 C10 . 1.382(14) ?
C11 H11 . 0.95 ?
C10 C9 . 1.377(14) ?
C10 H10 . 0.95 ?
C9 H9 . 0.95 ?
C13 C14 . 1.492(13) ?
C14 H14A . 0.98 ?
C14 H14B . 0.98 ?
C14 H14C . 0.98 ?
C15 C16 . 1.507(13) ?
C16 H16A . 0.98 ?
C16 H16B . 0.98 ?
C16 H16C . 0.98 ?
C17 C18 . 1.490(12) ?
C18 H18A . 0.98 ?
C18 H18B . 0.98 ?
C18 H18C . 0.98 ?
C19 C20 . 1.517(14) ?
C20 H20A . 0.98 ?
C20 H20B . 0.98 ?
C20 H20C . 0.98 ?
C21 C22 . 1.509(13) ?
C22 H22A . 0.98 ?
C22 H22B . 0.98 ?
C22 H22C . 0.98 ?
C23 C24 . 1.511(14) ?
C24 H24A . 0.98 ?
C24 H24B . 0.98 ?
C24 H24C . 0.98 ?
C25 C26 . 1.503(13) ?
C26 H26A . 0.98 ?
C26 H26B . 0.98 ?
C26 H26C . 0.98 ?
C27 C28 . 1.530(13) ?
C28 H28A . 0.98 ?
C28 H28B . 0.98 ?
C28 H28C . 0.98 ?

loop_
_geom_hbond_atom_site_label_D
_geom_hbond_atom_site_label_H
_geom_hbond_atom_site_label_A
_geom_hbond_site_symmetry_A
_geom_hbond_distance_DH
_geom_hbond_distance_HA
_geom_hbond_distance_DA
_geom_hbond_angle_DHA
_geom_hbond_publ_flag
N1 H1A O2 . 0.89(2) 2.20(3) 3.061(11) 163.(7) y
N1 H1B O11 . 0.88(2) 2.25(4) 3.079(11) 156.(8) y
N2 H2A O11 . 0.899(19) 2.38(5) 3.238(13) 159.(11) y
N2 H2B N4 . 0.898(19) 2.57(5) 3.229(14) 131.(5) y
N3 H3A O12 . 0.87(2) 2.32(4) 3.151(11) 160.(8) y
N3 H3B O16 3_756 0.88(2) 2.33(4) 3.145(11) 154.(7) y
N4 H4B O10 . 0.88(2) 2.38(4) 3.236(12) 163.(10) y
C2 H2 O2 . 0.95 2.52 3.309(13) 140.2 ?
C12 H12 O16 3_756 0.95 2.5 3.305(13) 142.1 ?
C9 H9 O8 4_566 0.95 2.58 3.474(13) 156.0 ?
C16 H16B O12 4_666 0.98 2.46 3.413(13) 164.7 ?
C18 H18B O15 4_565 0.98 2.44 3.403(14) 166.5 ?
